data_1541732
loop_
_publ_author_name
'Cros, C.'
'Hagenmuller, P.'
'Pouchard, M.'
'Kasper, J.S.'

_publ_section_title
;
 Sur deux composes du potassium isotypes de l'hydrate de krypton
;
_journal_name_full 'Bulletin de la Societe Chimique de France (Vol=Year)'
_journal_page_first 2737
_journal_page_last 2742
_journal_volume 1968
_journal_year 1968
_chemical_formula_sum 'Ge45 K7.4'
_chemical_name_systematic 'K7.4 Ge45'
_space_group_IT_number 223
_symmetry_space_group_name_Hall '-P 4n 2 3'
_symmetry_space_group_name_H-M 'P m -3 n'
_cell_angle_alpha 90
_cell_angle_beta 90
_cell_angle_gamma 90
_cell_formula_units_Z 1
_cell_length_a 10.66
_cell_length_b 10.66
_cell_length_c 10.66
_cell_volume 1211.355
_citation_journal_id_ASTM BSCFAS
_cod_data_source_file Cros_BSCFAS_1968_400.cif
_cod_data_source_block Ge45K7.4
_cod_database_code 1541732

loop_
_symmetry_equiv_pos_as_xyz
x,y,z
-y+1/2,x+1/2,z+1/2
-x,-y,z
y+1/2,-x+1/2,z+1/2
x,-y,-z
y+1/2,x+1/2,-z+1/2
-x,y,-z
-y+1/2,-x+1/2,-z+1/2
z,x,y
-x+1/2,z+1/2,y+1/2
-z,-x,y
x+1/2,-z+1/2,y+1/2
z,-x,-y
x+1/2,z+1/2,-y+1/2
-z,x,-y
-x+1/2,-z+1/2,-y+1/2
y,z,x
y,-z,-x
z+1/2,y+1/2,-x+1/2
-y,z,-x
-z+1/2,-y+1/2,-x+1/2
-y,-z,x
z+1/2,-y+1/2,x+1/2
-z+1/2,y+1/2,x+1/2
-x,-y,-z
y-1/2,-x-1/2,-z-1/2
x,y,-z
-y-1/2,x-1/2,-z-1/2
-x,y,z
-y-1/2,-x-1/2,z-1/2
x,-y,z
y-1/2,x-1/2,z-1/2
-z,-x,-y
x-1/2,-z-1/2,-y-1/2
z,x,-y
-x-1/2,z-1/2,-y-1/2
-z,x,y
-x-1/2,-z-1/2,y-1/2
z,-x,y
x-1/2,z-1/2,y-1/2
-y,-z,-x
-y,z,x
-z-1/2,-y-1/2,x-1/2
y,-z,x
z-1/2,y-1/2,x-1/2
y,z,-x
-z-1/2,y-1/2,-x-1/2
z-1/2,-y-1/2,-x-1/2

loop_
_atom_site_label
_atom_site_type_symbol
_atom_site_fract_x
_atom_site_fract_y
_atom_site_fract_z
_atom_site_occupancy
_atom_site_U_iso_or_equiv
Ge2 Ge 0.1842 0.1842 0.1842 1 0.0
Ge3 Ge 0 0.3138 0.1203 1 0.0
K2 K 0.25 0.5 0 0.95 0.0
Ge1 Ge 0.25 0 0.5 0.83 0.0
K1 K 0 0 0 0.85 0.0
